data_1572911
loop_
_publ_author_name
'Limberg, Niklas'
'Rautiainen, J. Mikko'
'Lundell, Jan'
'Riedel, Sebastian'
'Rissanen, Kari'
'Puttreddy, Rakesh'

_publ_section_title
;
 Dichlorine-pyridine <i>N</i>-oxide halogen-bonded complexes.
;
_journal_issue 45
_journal_name_full 'Chemical science'
_journal_page_first 18840
_journal_page_last 18845
_journal_paper_doi 10.1039/d4sc06270a
_journal_volume 15
_journal_year 2024
_chemical_formula_moiety 'Cl, C9 H14 N O'
_chemical_formula_sum 'C9 H14 Cl N O'
_chemical_formula_weight 187.66
_space_group_crystal_system orthorhombic
_space_group_IT_number 19
_space_group_name_Hall 'P 2ac 2ab'
_space_group_name_H-M_alt 'P 21 21 21'
_atom_sites_solution_hydrogens geom
_audit_creation_date 2024-09-11
_audit_creation_method
;
Olex2 1.5-alpha
(compiled 2024.02.16 svn.r378c4104 for OlexSys, GUI svn.r6928)
;
_audit_update_record
;
2024-09-13 deposited with the CCDC.	2024-10-21 downloaded from the CCDC.
;
_cell_angle_alpha 90
_cell_angle_beta 90
_cell_angle_gamma 90
_cell_formula_units_Z 4
_cell_length_a 8.8661(5)
_cell_length_b 10.3264(4)
_cell_length_c 10.6277(6)
_cell_measurement_reflns_used 9896
_cell_measurement_temperature 100.00
_cell_measurement_theta_max 25.314
_cell_measurement_theta_min 2.751
_cell_volume 973.02(9)
_computing_cell_refinement 'SAINT V8.40B (?, 2016)'
_computing_data_reduction 'SAINT V8.40B (?, 2016)'
_computing_molecular_graphics 'Olex2 1.5-alpha (Dolomanov et al., 2009)'
_computing_publication_material 'Olex2 1.5-alpha (Dolomanov et al., 2009)'
_computing_structure_refinement 'XL  (Sheldrick, 2008)'
_diffrn_ambient_temperature 100.00
_diffrn_measured_fraction_theta_full 0.994
_diffrn_measured_fraction_theta_max 0.994
_diffrn_measurement_device_type 'Bruker D8 Venture'
_diffrn_measurement_method '\f and \w scans'
_diffrn_radiation_type MoK\a
_diffrn_radiation_wavelength 0.71073
_diffrn_reflns_av_R_equivalents 0.0328
_diffrn_reflns_av_unetI/netI 0.0185
_diffrn_reflns_Laue_measured_fraction_full 0.994
_diffrn_reflns_Laue_measured_fraction_max 0.994
_diffrn_reflns_limit_h_max 10
_diffrn_reflns_limit_h_min -10
_diffrn_reflns_limit_k_max 12
_diffrn_reflns_limit_k_min -12
_diffrn_reflns_limit_l_max 12
_diffrn_reflns_limit_l_min -12
_diffrn_reflns_number 12603
_diffrn_reflns_point_group_measured_fraction_full 0.996
_diffrn_reflns_point_group_measured_fraction_max 0.996
_diffrn_reflns_theta_full 25.242
_diffrn_reflns_theta_max 25.333
_diffrn_reflns_theta_min 2.750
_diffrn_source_current 1.0
_diffrn_source_power 0.05
_diffrn_source_voltage 50.0
_diffrn_standards_number 0
_exptl_absorpt_coefficient_mu 0.346
_exptl_absorpt_correction_T_max 0.7452
_exptl_absorpt_correction_T_min 0.6903
_exptl_absorpt_correction_type multi-scan
_exptl_absorpt_process_details
;
SADABS-2016/2 (Bruker,2016/2) was used for absorption correction.
wR2(int) was 0.1025 before and 0.0562 after correction.
The Ratio of minimum to maximum transmission is 0.9263.
The \l/2 correction factor is Not present.
;
_exptl_crystal_colour 'clear colourless'
_exptl_crystal_colour_lustre clear
_exptl_crystal_colour_primary colourless
_exptl_crystal_density_diffrn 1.281
_exptl_crystal_description block
_exptl_crystal_F_000 400
_exptl_crystal_size_max 0.543
_exptl_crystal_size_mid 0.267
_exptl_crystal_size_min 0.253
_refine_diff_density_max 0.214
_refine_diff_density_min -0.161
_refine_diff_density_rms 0.033
_refine_ls_abs_structure_details
;
 Flack x determined using 716 quotients [(I+)-(I-)]/[(I+)+(I-)]
 (Parsons, Flack and Wagner, Acta Cryst. B69 (2013) 249-259).
;
_refine_ls_abs_structure_Flack 0.04(2)
_refine_ls_extinction_method none
_refine_ls_goodness_of_fit_ref 1.088
_refine_ls_hydrogen_treatment constr
_refine_ls_matrix_type full
_refine_ls_number_parameters 113
_refine_ls_number_reflns 1776
_refine_ls_number_restraints 0
_refine_ls_restrained_S_all 1.088
_refine_ls_R_factor_all 0.0213
_refine_ls_R_factor_gt 0.0204
_refine_ls_shift/su_max 0.001
_refine_ls_shift/su_mean 0.000
_refine_ls_structure_factor_coef Fsqd
_refine_ls_weighting_details 'w=1/[\s^2^(Fo^2^)+(0.0226P)^2^+0.2813P] where P=(Fo^2^+2Fc^2^)/3'
_refine_ls_weighting_scheme calc
_refine_ls_wR_factor_gt 0.0520
_refine_ls_wR_factor_ref 0.0528
_reflns_Friedel_coverage 0.701
_reflns_Friedel_fraction_full 0.999
_reflns_Friedel_fraction_max 0.999
_reflns_number_gt 1740
_reflns_number_total 1776
_reflns_threshold_expression 'I > 2\s(I)'
_cod_data_source_file d4sc06270a3.cif
_cod_data_source_block OGH_D49_41
_cod_depositor_comments 'Adding full bibliography for 1572907--1572916.cif.'
_cod_database_code 1572911
_shelx_shelxl_version_number 2019/1
_shelx_space_group_comment
;
The symmetry employed for this shelxl refinement is uniquely defined
by the following loop, which should always be used as a source of
symmetry information in preference to the above space-group names.
They are only intended as comments.
;
_shelx_estimated_absorpt_t_max 0.918
_shelx_estimated_absorpt_t_min 0.834
_olex2_refinement_description
;
1.a Aromatic/amide H refined with riding coordinates:
 C1(H1A), C2(H2), C4(H4), C5(H5)
1.b Idealised Me refined as rotating group:
 C8(H8A,H8B,H8C), C9(H9A,H9B,H9C), C7(H7A,H7B,H7C)
1.c Idealised tetrahedral OH refined as rotating group:
 O1(H1)
;
_olex2_submission_special_instructions 'No special instructions were received'

loop_
_space_group_symop_operation_xyz
'x, y, z'
'-x+1/2, -y, z+1/2'
'-x, y+1/2, -z+1/2'
'x+1/2, -y+1/2, -z'

loop_
_atom_site_label
_atom_site_type_symbol
_atom_site_fract_x
_atom_site_fract_y
_atom_site_fract_z
_atom_site_U_iso_or_equiv
_atom_site_adp_type
_atom_site_occupancy
_atom_site_site_symmetry_order
_atom_site_calc_flag
_atom_site_refinement_flags_posn
_atom_site_refinement_flags_adp
_atom_site_refinement_flags_occupancy
_atom_site_disorder_assembly
_atom_site_disorder_group
Cl1 Cl -0.05863(5) 0.68026(4) 0.73670(4) 0.01925(13) Uani 1 1 d . . . . .
O1 O 0.10872(15) 0.61756(15) 0.51566(13) 0.0225(3) Uani 1 1 d . . . . .
H1 H 0.056410 0.637037 0.578788 0.034 Uiso 1 1 calc R U . . .
N1 N 0.23645(18) 0.55323(15) 0.55408(14) 0.0157(3) Uani 1 1 d . . . . .
C1 C 0.3656(2) 0.58551(19) 0.49763(18) 0.0182(4) Uani 1 1 d . . . . .
H1A H 0.368071 0.653917 0.437896 0.022 Uiso 1 1 calc R U . . .
C2 C 0.4950(2) 0.51877(19) 0.52683(17) 0.0163(4) Uani 1 1 d . . . . .
H2 H 0.586614 0.540613 0.485617 0.020 Uiso 1 1 calc R U . . .
C4 C 0.3552(2) 0.39121(18) 0.67213(18) 0.0149(4) Uani 1 1 d . . . . .
H4 H 0.349604 0.324918 0.733924 0.018 Uiso 1 1 calc R U . . .
C6 C 0.6358(2) 0.34466(17) 0.65258(17) 0.0145(4) Uani 1 1 d . . . . .
C5 C 0.2269(2) 0.45736(18) 0.63973(17) 0.0155(4) Uani 1 1 d . . . . .
H5 H 0.132802 0.435957 0.677055 0.019 Uiso 1 1 calc R U . . .
C3 C 0.4944(2) 0.41923(17) 0.61613(17) 0.0135(4) Uani 1 1 d . . . . .
C8 C 0.6035(2) 0.19822(18) 0.64650(19) 0.0204(4) Uani 1 1 d . . . . .
H8A H 0.527131 0.175654 0.709451 0.031 Uiso 1 1 calc R U . . .
H8B H 0.696511 0.150094 0.663724 0.031 Uiso 1 1 calc R U . . .
H8C H 0.566305 0.175739 0.562459 0.031 Uiso 1 1 calc R U . . .
C9 C 0.6787(2) 0.3821(2) 0.78822(17) 0.0185(4) Uani 1 1 d . . . . .
H9A H 0.701445 0.474892 0.791867 0.028 Uiso 1 1 calc R U . . .
H9B H 0.767561 0.332571 0.814434 0.028 Uiso 1 1 calc R U . . .
H9C H 0.594248 0.362674 0.844671 0.028 Uiso 1 1 calc R U . . .
C7 C 0.7691(2) 0.3750(2) 0.56493(18) 0.0194(4) Uani 1 1 d . . . . .
H7A H 0.740768 0.355315 0.477870 0.029 Uiso 1 1 calc R U . . .
H7B H 0.856159 0.322134 0.589084 0.029 Uiso 1 1 calc R U . . .
H7C H 0.795202 0.466934 0.571946 0.029 Uiso 1 1 calc R U . . .

loop_
_atom_site_aniso_label
_atom_site_aniso_U_11
_atom_site_aniso_U_22
_atom_site_aniso_U_33
_atom_site_aniso_U_23
_atom_site_aniso_U_13
_atom_site_aniso_U_12
Cl1 0.0184(2) 0.0181(2) 0.0212(2) 0.00037(18) 0.00249(18) 0.00205(18)
O1 0.0171(7) 0.0322(8) 0.0182(7) 0.0023(6) -0.0025(6) 0.0114(6)
N1 0.0153(8) 0.0186(8) 0.0131(7) -0.0014(7) -0.0024(6) 0.0041(7)
C1 0.0215(10) 0.0178(10) 0.0154(10) 0.0021(8) 0.0012(8) -0.0005(8)
C2 0.0157(8) 0.0170(9) 0.0163(9) 0.0014(8) 0.0026(8) -0.0006(7)
C4 0.0167(9) 0.0148(9) 0.0132(9) 0.0005(7) 0.0008(7) -0.0008(8)
C6 0.0141(9) 0.0159(10) 0.0134(9) -0.0009(7) 0.0007(7) 0.0011(7)
C5 0.0147(9) 0.0168(9) 0.0150(9) -0.0015(7) 0.0022(7) -0.0026(8)
C3 0.0164(9) 0.0130(9) 0.0111(8) -0.0042(7) -0.0007(7) -0.0013(7)
C8 0.0197(9) 0.0165(10) 0.0251(10) -0.0008(8) -0.0026(8) 0.0014(8)
C9 0.0170(9) 0.0247(10) 0.0138(10) -0.0022(8) -0.0008(8) 0.0025(8)
C7 0.0160(10) 0.0252(10) 0.0171(10) 0.0013(8) 0.0020(8) 0.0027(8)

loop_
_atom_type_symbol
_atom_type_description
_atom_type_scat_dispersion_real
_atom_type_scat_dispersion_imag
_atom_type_scat_source
C C 0.0033 0.0016 'International Tables Vol C Tables 4.2.6.8 and 6.1.1.4'
H H 0.0000 0.0000 'International Tables Vol C Tables 4.2.6.8 and 6.1.1.4'
Cl Cl 0.1484 0.1585 'International Tables Vol C Tables 4.2.6.8 and 6.1.1.4'
N N 0.0061 0.0033 'International Tables Vol C Tables 4.2.6.8 and 6.1.1.4'
O O 0.0106 0.0060 'International Tables Vol C Tables 4.2.6.8 and 6.1.1.4'

loop_
_geom_angle_atom_site_label_1
_geom_angle_atom_site_label_2
_geom_angle_atom_site_label_3
_geom_angle
_geom_angle_site_symmetry_1
_geom_angle_site_symmetry_3
_geom_angle_publ_flag
N1 O1 H1 109.5 . . ?
C1 N1 O1 116.91(15) . . ?
C1 N1 C5 122.73(17) . . ?
C5 N1 O1 120.26(15) . . ?
N1 C1 H1A 120.3 . . ?
N1 C1 C2 119.31(17) . . ?
C2 C1 H1A 120.3 . . ?
C1 C2 H2 119.4 . . ?
C1 C2 C3 121.25(17) . . ?
C3 C2 H2 119.4 . . ?
C5 C4 H4 119.3 . . ?
C5 C4 C3 121.44(17) . . ?
C3 C4 H4 119.3 . . ?
C3 C6 C8 109.43(15) . . ?
C3 C6 C9 108.33(15) . . ?
C3 C6 C7 112.08(15) . . ?
C9 C6 C8 109.37(16) . . ?
C7 C6 C8 108.53(15) . . ?
C7 C6 C9 109.07(15) . . ?
N1 C5 C4 118.92(17) . . ?
N1 C5 H5 120.5 . . ?
C4 C5 H5 120.5 . . ?
C2 C3 C4 116.33(17) . . ?
C2 C3 C6 122.77(16) . . ?
C4 C3 C6 120.89(16) . . ?
C6 C8 H8A 109.5 . . ?
C6 C8 H8B 109.5 . . ?
C6 C8 H8C 109.5 . . ?
H8A C8 H8B 109.5 . . ?
H8A C8 H8C 109.5 . . ?
H8B C8 H8C 109.5 . . ?
C6 C9 H9A 109.5 . . ?
C6 C9 H9B 109.5 . . ?
C6 C9 H9C 109.5 . . ?
H9A C9 H9B 109.5 . . ?
H9A C9 H9C 109.5 . . ?
H9B C9 H9C 109.5 . . ?
C6 C7 H7A 109.5 . . ?
C6 C7 H7B 109.5 . . ?
C6 C7 H7C 109.5 . . ?
H7A C7 H7B 109.5 . . ?
H7A C7 H7C 109.5 . . ?
H7B C7 H7C 109.5 . . ?

loop_
_geom_bond_atom_site_label_1
_geom_bond_atom_site_label_2
_geom_bond_distance
_geom_bond_site_symmetry_2
_geom_bond_publ_flag
O1 H1 0.8400 . ?
O1 N1 1.375(2) . ?
N1 C1 1.335(3) . ?
N1 C5 1.348(2) . ?
C1 H1A 0.9500 . ?
C1 C2 1.374(3) . ?
C2 H2 0.9500 . ?
C2 C3 1.399(3) . ?
C4 H4 0.9500 . ?
C4 C5 1.371(3) . ?
C4 C3 1.400(3) . ?
C6 C3 1.522(2) . ?
C6 C8 1.540(3) . ?
C6 C9 1.540(3) . ?
C6 C7 1.536(3) . ?
C5 H5 0.9500 . ?
C8 H8A 0.9800 . ?
C8 H8B 0.9800 . ?
C8 H8C 0.9800 . ?
C9 H9A 0.9800 . ?
C9 H9B 0.9800 . ?
C9 H9C 0.9800 . ?
C7 H7A 0.9800 . ?
C7 H7B 0.9800 . ?
C7 H7C 0.9800 . ?

loop_
_geom_torsion_atom_site_label_1
_geom_torsion_atom_site_label_2
_geom_torsion_atom_site_label_3
_geom_torsion_atom_site_label_4
_geom_torsion
_geom_torsion_site_symmetry_1
_geom_torsion_site_symmetry_2
_geom_torsion_site_symmetry_3
_geom_torsion_site_symmetry_4
_geom_torsion_publ_flag
O1 N1 C1 C2 -176.02(17) . . . . ?
O1 N1 C5 C4 177.19(16) . . . . ?
N1 C1 C2 C3 -1.1(3) . . . . ?
C1 N1 C5 C4 1.1(3) . . . . ?
C1 C2 C3 C4 0.7(3) . . . . ?
C1 C2 C3 C6 -178.94(17) . . . . ?
C5 N1 C1 C2 0.2(3) . . . . ?
C5 C4 C3 C2 0.6(3) . . . . ?
C5 C4 C3 C6 -179.74(17) . . . . ?
C3 C4 C5 N1 -1.5(3) . . . . ?
C8 C6 C3 C2 -130.35(18) . . . . ?
C8 C6 C3 C4 50.0(2) . . . . ?
C9 C6 C3 C2 110.48(19) . . . . ?
C9 C6 C3 C4 -69.1(2) . . . . ?
C7 C6 C3 C2 -9.9(2) . . . . ?
C7 C6 C3 C4 170.49(16) . . . . ?
